data_7004797
loop_
_publ_author_name
'Zhao, Shu-Bin'
'Liu, Guo-hui'
'Song, Datong'
'Wang, Suning'

_publ_section_title
;
 Impact of the linker groups in bis(7-azaindol-1-yl) chelate ligands on
 structures and stability of Pt(N,N-L)R2 complexes
;
_journal_issue 48
_journal_name_full 'Dalton Transactions'
_journal_page_first 6953
_journal_page_last 6965
_journal_paper_doi 10.1039/b813501k
_journal_year 2008
_chemical_formula_sum 'C29 H26 N4 Pt'
_chemical_formula_weight 625.63
_chemical_name_systematic
;
?
;
_space_group_IT_number 2
_symmetry_cell_setting triclinic
_symmetry_space_group_name_Hall '-P 1'
_symmetry_space_group_name_H-M 'P -1'
_atom_sites_solution_hydrogens geom
_atom_sites_solution_primary direct
_atom_sites_solution_secondary difmap
_audit_creation_method SHELXL-97
_cell_angle_alpha 73.3860(10)
_cell_angle_beta 89.3110(10)
_cell_angle_gamma 69.1100(10)
_cell_formula_units_Z 2
_cell_length_a 8.27880(10)
_cell_length_b 10.28780(10)
_cell_length_c 15.4456(3)
_cell_measurement_reflns_used 6651
_cell_measurement_temperature 180(2)
_cell_measurement_theta_max 27.14
_cell_measurement_theta_min 2.22
_cell_volume 1171.77(3)
_computing_cell_refinement 'Bruker SMART'
_computing_data_collection 'Bruker SMART'
_computing_data_reduction 'Bruker SAINT'
_computing_molecular_graphics 'Bruker SHELXTL'
_computing_publication_material 'Bruker SHELXTL'
_computing_structure_refinement 'SHELXL-97 (Sheldrick, 1997)'
_computing_structure_solution 'SHELXS-97 (Sheldrick, 1990)'
_diffrn_ambient_temperature 180(2)
_diffrn_measured_fraction_theta_full 0.995
_diffrn_measured_fraction_theta_max 0.995
_diffrn_measurement_device_type 'CCD area detector'
_diffrn_measurement_method 'phi and omega scans'
_diffrn_radiation_monochromator graphite
_diffrn_radiation_source 'fine-focus sealed tube'
_diffrn_radiation_type MoK\a
_diffrn_radiation_wavelength 0.71073
_diffrn_reflns_av_R_equivalents 0.0209
_diffrn_reflns_av_sigmaI/netI 0.0293
_diffrn_reflns_limit_h_max 10
_diffrn_reflns_limit_h_min -10
_diffrn_reflns_limit_k_max 12
_diffrn_reflns_limit_k_min -12
_diffrn_reflns_limit_l_max 19
_diffrn_reflns_limit_l_min -9
_diffrn_reflns_number 10077
_diffrn_reflns_theta_full 26.00
_diffrn_reflns_theta_max 26.00
_diffrn_reflns_theta_min 2.22
_exptl_absorpt_coefficient_mu 6.013
_exptl_absorpt_correction_T_max 0.3793
_exptl_absorpt_correction_T_min 0.3793
_exptl_absorpt_correction_type multi-scan
_exptl_crystal_colour clear
_exptl_crystal_density_diffrn 1.773
_exptl_crystal_density_method 'not measured'
_exptl_crystal_description block
_exptl_crystal_F_000 612
_exptl_crystal_size_max 0.20
_exptl_crystal_size_mid 0.20
_exptl_crystal_size_min 0.20
_refine_diff_density_max 1.314
_refine_diff_density_min -0.662
_refine_diff_density_rms 0.093
_refine_ls_extinction_method none
_refine_ls_goodness_of_fit_ref 1.025
_refine_ls_hydrogen_treatment constr
_refine_ls_matrix_type full
_refine_ls_number_parameters 307
_refine_ls_number_reflns 4573
_refine_ls_number_restraints 0
_refine_ls_restrained_S_all 1.025
_refine_ls_R_factor_all 0.0226
_refine_ls_R_factor_gt 0.0200
_refine_ls_shift/su_max 0.003
_refine_ls_shift/su_mean 0.000
_refine_ls_structure_factor_coef Fsqd
_refine_ls_weighting_details 'calc w=1/[\s^2^(Fo^2^)+(0.0210P)^2^+0.9800P] where P=(Fo^2^+2Fc^2^)/3'
_refine_ls_weighting_scheme calc
_refine_ls_wR_factor_gt 0.0449
_refine_ls_wR_factor_ref 0.0461
_reflns_number_gt 4264
_reflns_number_total 4573
_reflns_threshold_expression >2sigma(I)
_cod_data_source_file b813501k.txt
_cod_data_source_block zs192
_cod_depositor_comments
;
The following automatic conversions were performed:
'_symmetry_cell_setting' value 'Triclinic' changed to 'triclinic'
according to '/home/saulius/struct/CIF-dictionaries/cif_core.dic'
dictionary named 'cif_core.dic' version 2.4.1 from
2010-06-29.

'_exptl_absorpt_correction_type' value 'Multi-scan' changed
to 'multi-scan' according to
'/home/saulius/struct/CIF-dictionaries/cif_core.dic' dictionary named
'cif_core.dic' version 2.4.1 from 2010-06-29.

Automatic conversion script
Id: cif_fix_enum 1527 2010-12-29 10:47:43Z saulius 
;
_cod_original_sg_symbol_H-M P-1
_cod_database_code 7004797

loop_
_symmetry_equiv_pos_as_xyz
'x, y, z'
'-x, -y, -z'

loop_
_atom_site_label
_atom_site_type_symbol
_atom_site_fract_x
_atom_site_fract_y
_atom_site_fract_z
_atom_site_U_iso_or_equiv
_atom_site_adp_type
_atom_site_occupancy
_atom_site_symmetry_multiplicity
_atom_site_calc_flag
_atom_site_refinement_flags
_atom_site_disorder_assembly
_atom_site_disorder_group
Pt1 Pt 0.175147(15) 0.127810(13) 0.749796(8) 0.01952(5) Uani 1 1 d . . .
N1 N 0.3619(4) 0.0118(3) 0.86691(18) 0.0233(6) Uani 1 1 d . . .
N2 N 0.6078(3) 0.0680(3) 0.80378(18) 0.0231(6) Uani 1 1 d . . .
N3 N 0.3180(3) -0.0650(3) 0.71094(18) 0.0225(6) Uani 1 1 d . . .
N4 N 0.5349(4) 0.0065(3) 0.62316(18) 0.0246(6) Uani 1 1 d . . .
C1 C 0.3205(5) -0.0780(4) 0.9382(2) 0.0271(7) Uani 1 1 d . . .
H1A H 0.2011 -0.0627 0.9434 0.032 Uiso 1 1 calc R . .
C2 C 0.4423(5) -0.1916(4) 1.0044(2) 0.0307(8) Uani 1 1 d . . .
H2A H 0.4046 -0.2504 1.0534 0.037 Uiso 1 1 calc R . .
C3 C 0.6181(5) -0.2200(4) 0.9998(2) 0.0304(8) Uani 1 1 d . . .
H3A H 0.7026 -0.2989 1.0440 0.036 Uiso 1 1 calc R . .
C4 C 0.6660(4) -0.1290(4) 0.9284(2) 0.0258(7) Uani 1 1 d . . .
C5 C 0.8258(4) -0.1165(4) 0.8993(2) 0.0297(8) Uani 1 1 d . . .
H5A H 0.9393 -0.1800 0.9267 0.036 Uiso 1 1 calc R . .
C6 C 0.7853(4) 0.0023(4) 0.8257(2) 0.0280(8) Uani 1 1 d . . .
H6A H 0.8680 0.0362 0.7932 0.034 Uiso 1 1 calc R . .
C7 C 0.5329(4) -0.0128(4) 0.8658(2) 0.0217(7) Uani 1 1 d . . .
C8 C 0.5237(4) 0.2170(4) 0.7431(2) 0.0254(7) Uani 1 1 d . . .
H8A H 0.5672 0.2826 0.7634 0.030 Uiso 1 1 calc R . .
H8B H 0.3970 0.2494 0.7481 0.030 Uiso 1 1 calc R . .
C9 C 0.5551(4) 0.2319(4) 0.6441(2) 0.0265(7) Uani 1 1 d . . .
H9A H 0.5190 0.3370 0.6106 0.032 Uiso 1 1 calc R . .
H9B H 0.6815 0.1863 0.6410 0.032 Uiso 1 1 calc R . .
C10 C 0.4629(4) 0.1653(4) 0.5958(2) 0.0250(7) Uani 1 1 d . . .
H10A H 0.3390 0.1979 0.6073 0.030 Uiso 1 1 calc R . .
H10B H 0.4679 0.2027 0.5296 0.030 Uiso 1 1 calc R . .
C11 C 0.2797(5) -0.1839(4) 0.7511(2) 0.0291(8) Uani 1 1 d . . .
H11A H 0.1736 -0.1692 0.7782 0.035 Uiso 1 1 calc R . .
C12 C 0.3826(5) -0.3245(4) 0.7558(3) 0.0344(8) Uani 1 1 d . . .
H12A H 0.3465 -0.4026 0.7853 0.041 Uiso 1 1 calc R . .
C13 C 0.5399(5) -0.3529(4) 0.7173(2) 0.0327(8) Uani 1 1 d . . .
H13A H 0.6143 -0.4497 0.7213 0.039 Uiso 1 1 calc R . .
C14 C 0.5830(4) -0.2347(4) 0.6732(2) 0.0256(7) Uani 1 1 d . . .
C15 C 0.7243(5) -0.2156(4) 0.6249(2) 0.0323(8) Uani 1 1 d . . .
H15A H 0.8235 -0.2904 0.6150 0.039 Uiso 1 1 calc R . .
C16 C 0.6905(5) -0.0706(4) 0.5957(2) 0.0310(8) Uani 1 1 d . . .
H16A H 0.7637 -0.0273 0.5609 0.037 Uiso 1 1 calc R . .
C17 C 0.4664(4) -0.0928(4) 0.6705(2) 0.0229(7) Uani 1 1 d . . .
C18 C 0.0096(4) 0.2255(4) 0.6357(2) 0.0219(7) Uani 1 1 d . . .
C19 C -0.0004(4) 0.1483(4) 0.5759(2) 0.0298(8) Uani 1 1 d . . .
H19A H 0.0665 0.0467 0.5921 0.036 Uiso 1 1 calc R . .
C20 C -0.1051(5) 0.2147(4) 0.4930(2) 0.0347(9) Uani 1 1 d . . .
H20A H -0.1070 0.1576 0.4546 0.042 Uiso 1 1 calc R . .
C21 C -0.2042(5) 0.3598(4) 0.4664(2) 0.0362(9) Uani 1 1 d . . .
H21A H -0.2749 0.4048 0.4100 0.043 Uiso 1 1 calc R . .
C22 C -0.1986(6) 0.4399(5) 0.5242(3) 0.0515(12) Uani 1 1 d . . .
H22A H -0.2669 0.5412 0.5073 0.062 Uiso 1 1 calc R . .
C23 C -0.0947(5) 0.3742(4) 0.6060(3) 0.0394(9) Uani 1 1 d . . .
H23A H -0.0942 0.4325 0.6438 0.047 Uiso 1 1 calc R . .
C24 C 0.0552(4) 0.2891(4) 0.8030(2) 0.0232(7) Uani 1 1 d . . .
C25 C -0.0535(4) 0.2733(4) 0.8719(2) 0.0277(7) Uani 1 1 d . . .
H25A H -0.0757 0.1854 0.8912 0.033 Uiso 1 1 calc R . .
C26 C -0.1306(5) 0.3808(4) 0.9134(2) 0.0326(8) Uani 1 1 d . . .
H26A H -0.2041 0.3657 0.9599 0.039 Uiso 1 1 calc R . .
C27 C -0.1003(5) 0.5095(4) 0.8871(3) 0.0363(9) Uani 1 1 d . . .
H27A H -0.1516 0.5830 0.9156 0.044 Uiso 1 1 calc R . .
C28 C 0.0056(5) 0.5298(4) 0.8187(3) 0.0340(8) Uani 1 1 d . . .
H28A H 0.0268 0.6181 0.7998 0.041 Uiso 1 1 calc R . .
C29 C 0.0809(4) 0.4224(4) 0.7777(2) 0.0264(7) Uani 1 1 d . . .
H29A H 0.1528 0.4392 0.7307 0.032 Uiso 1 1 calc R . .

loop_
_atom_site_aniso_label
_atom_site_aniso_U_11
_atom_site_aniso_U_22
_atom_site_aniso_U_33
_atom_site_aniso_U_23
_atom_site_aniso_U_13
_atom_site_aniso_U_12
Pt1 0.01762(7) 0.01954(7) 0.02333(7) -0.00834(5) 0.00433(5) -0.00768(5)
N1 0.0251(14) 0.0227(15) 0.0237(14) -0.0097(11) 0.0036(11) -0.0087(12)
N2 0.0222(14) 0.0260(15) 0.0243(14) -0.0082(11) 0.0033(11) -0.0120(12)
N3 0.0201(14) 0.0224(15) 0.0258(14) -0.0092(11) 0.0037(11) -0.0072(12)
N4 0.0239(14) 0.0223(15) 0.0294(15) -0.0100(12) 0.0059(12) -0.0091(12)
C1 0.0307(18) 0.0298(19) 0.0259(17) -0.0100(14) 0.0094(14) -0.0162(16)
C2 0.043(2) 0.0291(19) 0.0237(18) -0.0076(14) 0.0086(15) -0.0176(17)
C3 0.038(2) 0.0243(18) 0.0252(18) -0.0086(14) -0.0007(15) -0.0067(16)
C4 0.0296(18) 0.0230(18) 0.0259(17) -0.0118(14) -0.0011(14) -0.0073(15)
C5 0.0210(17) 0.033(2) 0.0330(19) -0.0112(15) -0.0006(14) -0.0072(15)
C6 0.0193(16) 0.034(2) 0.0325(19) -0.0129(15) 0.0055(14) -0.0095(15)
C7 0.0240(17) 0.0243(17) 0.0202(16) -0.0119(13) 0.0015(13) -0.0085(14)
C8 0.0269(18) 0.0227(18) 0.0288(18) -0.0083(14) 0.0036(14) -0.0113(15)
C9 0.0239(17) 0.0233(18) 0.0308(18) -0.0044(14) 0.0051(14) -0.0098(14)
C10 0.0242(17) 0.0250(18) 0.0236(17) -0.0038(13) 0.0040(13) -0.0092(14)
C11 0.0301(19) 0.0259(19) 0.038(2) -0.0125(15) 0.0079(15) -0.0156(16)
C12 0.041(2) 0.0228(19) 0.043(2) -0.0092(16) 0.0060(17) -0.0158(17)
C13 0.037(2) 0.0224(19) 0.040(2) -0.0142(15) 0.0035(16) -0.0089(16)
C14 0.0227(17) 0.0262(18) 0.0285(18) -0.0125(14) 0.0004(14) -0.0062(14)
C15 0.0273(19) 0.032(2) 0.039(2) -0.0173(16) 0.0082(16) -0.0066(16)
C16 0.0257(18) 0.038(2) 0.0334(19) -0.0152(16) 0.0108(15) -0.0134(16)
C17 0.0214(16) 0.0262(18) 0.0205(16) -0.0075(13) -0.0022(13) -0.0078(14)
C18 0.0174(15) 0.0267(18) 0.0247(16) -0.0086(13) 0.0063(13) -0.0113(14)
C19 0.0241(17) 0.032(2) 0.0336(19) -0.0164(15) 0.0036(14) -0.0052(15)
C20 0.034(2) 0.048(2) 0.032(2) -0.0238(17) 0.0107(16) -0.0187(19)
C21 0.042(2) 0.044(2) 0.0248(18) -0.0026(16) -0.0022(16) -0.024(2)
C22 0.068(3) 0.027(2) 0.048(3) 0.0019(18) -0.022(2) -0.014(2)
C23 0.050(2) 0.028(2) 0.039(2) -0.0106(16) -0.0143(18) -0.0129(19)
C24 0.0207(16) 0.0211(17) 0.0267(17) -0.0083(13) -0.0003(13) -0.0055(14)
C25 0.0259(18) 0.0267(19) 0.0322(19) -0.0120(15) 0.0050(14) -0.0094(15)
C26 0.0300(19) 0.037(2) 0.0304(19) -0.0138(16) 0.0071(15) -0.0091(17)
C27 0.031(2) 0.033(2) 0.045(2) -0.0254(18) 0.0010(17) -0.0011(17)
C28 0.032(2) 0.026(2) 0.044(2) -0.0114(16) -0.0034(17) -0.0091(16)
C29 0.0270(18) 0.0216(18) 0.0310(18) -0.0078(14) 0.0037(14) -0.0096(15)

loop_
_atom_type_symbol
_atom_type_description
_atom_type_scat_dispersion_real
_atom_type_scat_dispersion_imag
_atom_type_scat_source
C C 0.0033 0.0016 'International Tables Vol C Tables 4.2.6.8 and 6.1.1.4'
H H 0.0000 0.0000 'International Tables Vol C Tables 4.2.6.8 and 6.1.1.4'
N N 0.0061 0.0033 'International Tables Vol C Tables 4.2.6.8 and 6.1.1.4'
Pt Pt -1.7033 8.3905 'International Tables Vol C Tables 4.2.6.8 and 6.1.1.4'

loop_
_geom_angle_atom_site_label_1
_geom_angle_atom_site_label_2
_geom_angle_atom_site_label_3
_geom_angle
_geom_angle_site_symmetry_1
_geom_angle_site_symmetry_3
_geom_angle_publ_flag
C24 Pt1 C18 92.56(13) . . ?
C24 Pt1 N1 91.61(11) . . ?
C18 Pt1 N1 175.82(11) . . ?
C24 Pt1 N3 172.24(11) . . ?
C18 Pt1 N3 94.62(12) . . ?
N1 Pt1 N3 81.24(10) . . ?
C7 N1 C1 114.8(3) . . ?
C7 N1 Pt1 124.2(2) . . ?
C1 N1 Pt1 118.0(2) . . ?
C7 N2 C6 107.3(3) . . ?
C7 N2 C8 127.7(3) . . ?
C6 N2 C8 122.8(3) . . ?
C17 N3 C11 114.4(3) . . ?
C17 N3 Pt1 127.9(2) . . ?
C11 N3 Pt1 115.5(2) . . ?
C17 N4 C16 107.4(3) . . ?
C17 N4 C10 130.3(3) . . ?
C16 N4 C10 122.1(3) . . ?
N1 C1 C2 123.8(3) . . ?
N1 C1 H1A 118.1 . . ?
C2 C1 H1A 118.1 . . ?
C3 C2 C1 120.7(3) . . ?
C3 C2 H2A 119.7 . . ?
C1 C2 H2A 119.7 . . ?
C2 C3 C4 117.3(3) . . ?
C2 C3 H3A 121.3 . . ?
C4 C3 H3A 121.3 . . ?
C3 C4 C7 118.2(3) . . ?
C3 C4 C5 135.8(3) . . ?
C7 C4 C5 106.0(3) . . ?
C6 C5 C4 107.2(3) . . ?
C6 C5 H5A 126.4 . . ?
C4 C5 H5A 126.4 . . ?
C5 C6 N2 110.9(3) . . ?
C5 C6 H6A 124.5 . . ?
N2 C6 H6A 124.5 . . ?
N1 C7 N2 126.3(3) . . ?
N1 C7 C4 125.1(3) . . ?
N2 C7 C4 108.6(3) . . ?
N2 C8 C9 113.5(3) . . ?
N2 C8 H8A 108.9 . . ?
C9 C8 H8A 108.9 . . ?
N2 C8 H8B 108.9 . . ?
C9 C8 H8B 108.9 . . ?
H8A C8 H8B 107.7 . . ?
C10 C9 C8 116.1(3) . . ?
C10 C9 H9A 108.3 . . ?
C8 C9 H9A 108.3 . . ?
C10 C9 H9B 108.3 . . ?
C8 C9 H9B 108.3 . . ?
H9A C9 H9B 107.4 . . ?
N4 C10 C9 114.2(3) . . ?
N4 C10 H10A 108.7 . . ?
C9 C10 H10A 108.7 . . ?
N4 C10 H10B 108.7 . . ?
C9 C10 H10B 108.7 . . ?
H10A C10 H10B 107.6 . . ?
N3 C11 C12 124.9(3) . . ?
N3 C11 H11A 117.6 . . ?
C12 C11 H11A 117.6 . . ?
C11 C12 C13 120.2(3) . . ?
C11 C12 H12A 119.9 . . ?
C13 C12 H12A 119.9 . . ?
C14 C13 C12 117.2(3) . . ?
C14 C13 H13A 121.4 . . ?
C12 C13 H13A 121.4 . . ?
C13 C14 C15 135.0(3) . . ?
C13 C14 C17 118.5(3) . . ?
C15 C14 C17 106.6(3) . . ?
C16 C15 C14 106.8(3) . . ?
C16 C15 H15A 126.6 . . ?
C14 C15 H15A 126.6 . . ?
C15 C16 N4 111.1(3) . . ?
C15 C16 H16A 124.5 . . ?
N4 C16 H16A 124.5 . . ?
N3 C17 N4 127.1(3) . . ?
N3 C17 C14 124.7(3) . . ?
N4 C17 C14 108.2(3) . . ?
C19 C18 C23 114.4(3) . . ?
C19 C18 Pt1 121.1(3) . . ?
C23 C18 Pt1 124.4(3) . . ?
C18 C19 C20 122.7(3) . . ?
C18 C19 H19A 118.7 . . ?
C20 C19 H19A 118.7 . . ?
C21 C20 C19 121.2(3) . . ?
C21 C20 H20A 119.4 . . ?
C19 C20 H20A 119.4 . . ?
C20 C21 C22 117.9(3) . . ?
C20 C21 H21A 121.1 . . ?
C22 C21 H21A 121.1 . . ?
C23 C22 C21 121.0(4) . . ?
C23 C22 H22A 119.5 . . ?
C21 C22 H22A 119.5 . . ?
C22 C23 C18 122.9(4) . . ?
C22 C23 H23A 118.5 . . ?
C18 C23 H23A 118.5 . . ?
C25 C24 C29 115.4(3) . . ?
C25 C24 Pt1 121.7(2) . . ?
C29 C24 Pt1 122.9(2) . . ?
C26 C25 C24 122.7(3) . . ?
C26 C25 H25A 118.6 . . ?
C24 C25 H25A 118.6 . . ?
C27 C26 C25 120.0(3) . . ?
C27 C26 H26A 120.0 . . ?
C25 C26 H26A 120.0 . . ?
C26 C27 C28 119.1(3) . . ?
C26 C27 H27A 120.5 . . ?
C28 C27 H27A 120.5 . . ?
C29 C28 C27 120.4(3) . . ?
C29 C28 H28A 119.8 . . ?
C27 C28 H28A 119.8 . . ?
C28 C29 C24 122.4(3) . . ?
C28 C29 H29A 118.8 . . ?
C24 C29 H29A 118.8 . . ?

loop_
_geom_bond_atom_site_label_1
_geom_bond_atom_site_label_2
_geom_bond_distance
_geom_bond_site_symmetry_2
_geom_bond_publ_flag
Pt1 C24 2.000(3) . ?
Pt1 C18 2.014(3) . ?
Pt1 N1 2.146(3) . ?
Pt1 N3 2.164(3) . ?
N1 C7 1.347(4) . ?
N1 C1 1.349(4) . ?
N2 C7 1.375(4) . ?
N2 C6 1.380(4) . ?
N2 C8 1.464(4) . ?
N3 C17 1.346(4) . ?
N3 C11 1.349(4) . ?
N4 C17 1.370(4) . ?
N4 C16 1.385(4) . ?
N4 C10 1.455(4) . ?
C1 C2 1.389(5) . ?
C1 H1A 0.9500 . ?
C2 C3 1.384(5) . ?
C2 H2A 0.9500 . ?
C3 C4 1.384(5) . ?
C3 H3A 0.9500 . ?
C4 C7 1.415(4) . ?
C4 C5 1.429(5) . ?
C5 C6 1.350(5) . ?
C5 H5A 0.9500 . ?
C6 H6A 0.9500 . ?
C8 C9 1.522(5) . ?
C8 H8A 0.9900 . ?
C8 H8B 0.9900 . ?
C9 C10 1.513(5) . ?
C9 H9A 0.9900 . ?
C9 H9B 0.9900 . ?
C10 H10A 0.9900 . ?
C10 H10B 0.9900 . ?
C11 C12 1.374(5) . ?
C11 H11A 0.9500 . ?
C12 C13 1.394(5) . ?
C12 H12A 0.9500 . ?
C13 C14 1.379(5) . ?
C13 H13A 0.9500 . ?
C14 C15 1.422(5) . ?
C14 C17 1.423(5) . ?
C15 C16 1.352(5) . ?
C15 H15A 0.9500 . ?
C16 H16A 0.9500 . ?
C18 C19 1.400(5) . ?
C18 C23 1.401(5) . ?
C19 C20 1.401(5) . ?
C19 H19A 0.9500 . ?
C20 C21 1.362(5) . ?
C20 H20A 0.9500 . ?
C21 C22 1.388(6) . ?
C21 H21A 0.9500 . ?
C22 C23 1.385(5) . ?
C22 H22A 0.9500 . ?
C23 H23A 0.9500 . ?
C24 C25 1.396(5) . ?
C24 C29 1.406(5) . ?
C25 C26 1.391(5) . ?
C25 H25A 0.9500 . ?
C26 C27 1.381(5) . ?
C26 H26A 0.9500 . ?
C27 C28 1.382(5) . ?
C27 H27A 0.9500 . ?
C28 C29 1.382(5) . ?
C28 H28A 0.9500 . ?
C29 H29A 0.9500 . ?
